data_2240497
loop_
_publ_author_name
'Setifi, Zouaoui'
'Setifi, Fatima'
'Francuski, Bojana M.'
'Novakovi\'c, Sladjana B.'
'Merazig, Hocine'

_publ_section_title
;
 Crystal structure of
 tetraaqua[2-(pyridin-2-yl)-1<i>H</i>-imidazole-\k^2^<i>N</i>^2^,<i>N</i>^3^]iron(II)
 sulfate
;
_journal_coeditor_code WM5132
_journal_issue 4
_journal_name_full 'Acta Crystallographica Section E'
_journal_page_first 346
_journal_page_last 349
_journal_paper_doi 10.1107/S2056989015004417
_journal_volume 71
_journal_year 2015
_chemical_formula_iupac '[Fe (C8 H7 N3) (H2 O1)4] S O4'
_chemical_formula_moiety 'C8 H15 Fe N3 O4 2+, O4 S 2-'
_chemical_formula_sum 'C8 H15 Fe N3 O8 S'
_chemical_formula_weight 369.14
_chemical_name_systematic 'Tetraaqua[2-(pyridin-2-yl)-1<i>H</i>-imidazole-\k^2^<i>N</i>^2^,<i>N</i>^3^]iron(II) sulfate'
_space_group_IT_number 61
_symmetry_cell_setting orthorhombic
_symmetry_space_group_name_Hall '-P 2ac 2ab'
_symmetry_space_group_name_H-M 'P b c a'
_cell_angle_alpha 90.000
_cell_angle_beta 90.000
_cell_angle_gamma 90.000
_cell_formula_units_Z 8
_cell_length_a 12.476(5)
_cell_length_b 11.741(5)
_cell_length_c 20.313(7)
_cell_measurement_reflns_used 9606
_cell_measurement_temperature 293(2)
_cell_measurement_theta_max 29.95
_cell_measurement_theta_min 2.48
_cell_volume 2975(2)
_computing_cell_refinement
;
APEX2 and SAINT (Bruker, 2009)
;
_computing_data_collection
;
APEX2 (Bruker, 2009)
;
_computing_data_reduction
;
SAINT (Bruker, 2009)
;
_computing_molecular_graphics
;
ORTEP-3 for Windows (Farrugia, 2012) and Mercury (Macrae, 2006)
;
_computing_publication_material
;
WinGX (Farrugia, 2012) and PARST (Nardelli, 1995)
;
_computing_structure_refinement
;
SHELXL2014 (Sheldrick, 2015)
;
_computing_structure_solution
;
SHELXS97 (Sheldrick, 2008)
;
_diffrn_ambient_temperature 293(2)
_diffrn_measured_fraction_theta_full 0.996
_diffrn_measured_fraction_theta_max 0.972
_diffrn_measurement_device_type 'Bruker APEXII CCD'
_diffrn_measurement_method '\f & \w scans'
_diffrn_radiation_monochromator graphite
_diffrn_radiation_source 'fine-focus sealed tube'
_diffrn_radiation_type MoK\a
_diffrn_radiation_wavelength 0.71073
_diffrn_reflns_av_R_equivalents 0.0417
_diffrn_reflns_av_sigmaI/netI 0.0419
_diffrn_reflns_limit_h_max 17
_diffrn_reflns_limit_h_min -17
_diffrn_reflns_limit_k_max 16
_diffrn_reflns_limit_k_min -14
_diffrn_reflns_limit_l_max 27
_diffrn_reflns_limit_l_min -28
_diffrn_reflns_number 20168
_diffrn_reflns_theta_full 25.242
_diffrn_reflns_theta_max 30.521
_diffrn_reflns_theta_min 2.585
_exptl_absorpt_coefficient_mu 1.194
_exptl_absorpt_correction_T_max 0.871
_exptl_absorpt_correction_T_min 0.802
_exptl_absorpt_correction_type multi-scan
_exptl_absorpt_process_details
;
(<i>SADABS</i>; Bruker, 2009)
;
_exptl_crystal_colour yellow
_exptl_crystal_density_diffrn 1.648
_exptl_crystal_description block
_exptl_crystal_F_000 1520
_exptl_crystal_size_max 0.34
_exptl_crystal_size_mid 0.20
_exptl_crystal_size_min 0.11
_refine_diff_density_max 0.474
_refine_diff_density_min -0.411
_refine_ls_goodness_of_fit_ref 1.081
_refine_ls_hydrogen_treatment mixed
_refine_ls_matrix_type full
_refine_ls_number_parameters 226
_refine_ls_number_reflns 4417
_refine_ls_restrained_S_all 1.081
_refine_ls_R_factor_all 0.0682
_refine_ls_R_factor_gt 0.0362
_refine_ls_shift/su_max 0.000
_refine_ls_shift/su_mean 0.000
_refine_ls_structure_factor_coef Fsqd
_refine_ls_weighting_details 'w=1/[\s^2^(Fo^2^)+(0.0410P)^2^] where P=(Fo^2^+2Fc^2^)/3'
_refine_ls_weighting_scheme calc
_refine_ls_wR_factor_gt 0.0799
_refine_ls_wR_factor_ref 0.0912
_reflns_number_gt 3008
_reflns_number_total 4417
_reflns_threshold_expression I>2\s(I)
_cod_data_source_file wm5132sup1.cf
_cod_data_source_block I
_cod_original_cell_volume 2975.5(19)
_cod_database_code 2240497
_cod_database_fobs_code 2240497

loop_
_space_group_symop_operation_xyz
'x, y, z'
'-x+1/2, -y, z+1/2'
'x+1/2, -y+1/2, -z'
'-x, y+1/2, -z+1/2'
'-x, -y, -z'
'x-1/2, y, -z-1/2'
'-x-1/2, y-1/2, z'
'x, -y-1/2, z-1/2'

loop_
_atom_site_type_symbol
_atom_site_label
_atom_site_fract_x
_atom_site_fract_y
_atom_site_fract_z
_atom_site_U_iso_or_equiv
_atom_site_adp_type
_atom_site_calc_flag
_atom_site_occupancy
Fe Fe1 0.45016(2) 0.72203(3) 0.35060(2) 0.02305(9) Uani d 1
S S1 0.74974(4) 0.47721(5) 0.30259(2) 0.02198(11) Uani d 1
O O1 0.69197(10) 0.52744(13) 0.24568(6) 0.0295(3) Uani d 1
O O2 0.69268(12) 0.50603(15) 0.36361(7) 0.0378(4) Uani d 1
O O3 0.85850(11) 0.52416(15) 0.30581(7) 0.0368(4) Uani d 1
O O4 0.75368(13) 0.35340(15) 0.29605(7) 0.0441(4) Uani d 1
O O5 0.45617(15) 0.89924(16) 0.33077(10) 0.0416(4) Uani d 1
O O6 0.50247(15) 0.66267(16) 0.25674(7) 0.0336(4) Uani d 1
O O7 0.29469(14) 0.71843(19) 0.30864(8) 0.0322(4) Uani d 1
O O8 0.61694(12) 0.72412(17) 0.37388(8) 0.0314(4) Uani d 1
N N1 0.42117(13) 0.54515(16) 0.38829(7) 0.0274(4) Uani d 1
N N2 0.40687(14) 0.74690(16) 0.45132(8) 0.0294(4) Uani d 1
N N3 0.35709(14) 0.6734(2) 0.54639(8) 0.0353(5) Uani d 1
C C1 0.42985(17) 0.4458(2) 0.35520(10) 0.0357(5) Uani d 1
H H1 0.4548 0.4477 0.3121 0.043 Uiso calc 1
C C2 0.40365(18) 0.3420(2) 0.38200(11) 0.0405(6) Uani d 1
H H2 0.4107 0.2753 0.3577 0.049 Uiso calc 1
C C3 0.36666(19) 0.3396(2) 0.44581(12) 0.0438(6) Uani d 1
H H3 0.3484 0.2707 0.4654 0.053 Uiso calc 1
C C4 0.35690(17) 0.4400(2) 0.48053(11) 0.0387(6) Uani d 1
H H4 0.3314 0.4397 0.5235 0.046 Uiso calc 1
C C5 0.38537(15) 0.5406(2) 0.45065(9) 0.0279(5) Uani d 1
C C6 0.38177(14) 0.6510(2) 0.48286(9) 0.0283(5) Uani d 1
C C7 0.36954(17) 0.7871(2) 0.55631(11) 0.0398(6) Uani d 1
H H7 0.3593 0.8266 0.5955 0.048 Uiso calc 1
C C8 0.40013(17) 0.8319(2) 0.49715(10) 0.0362(5) Uani d 1
H H8 0.4142 0.9085 0.4893 0.043 Uiso calc 1
H H1O5 0.510(2) 0.932(2) 0.3248(13) 0.049(8) Uiso d 1
H H2O5 0.408(3) 0.933(3) 0.3090(15) 0.084(12) Uiso d 1
H H1O6 0.5519(19) 0.632(2) 0.2580(12) 0.036(8) Uiso d 1
H H2O6 0.453(2) 0.617(3) 0.2387(13) 0.062(9) Uiso d 1
H H1O7 0.273(2) 0.672(3) 0.2986(13) 0.045(11) Uiso d 1
H H2O7 0.286(2) 0.770(3) 0.2761(16) 0.066(10) Uiso d 1
H H1O8 0.652(2) 0.760(2) 0.3515(11) 0.038(8) Uiso d 1
H H2O8 0.644(2) 0.658(3) 0.3708(13) 0.050(9) Uiso d 1
H H3N 0.3399(19) 0.615(2) 0.5753(13) 0.054(8) Uiso d 1

loop_
_atom_site_aniso_label
_atom_site_aniso_U_11
_atom_site_aniso_U_22
_atom_site_aniso_U_33
_atom_site_aniso_U_12
_atom_site_aniso_U_13
_atom_site_aniso_U_23
Fe1 0.02282(15) 0.02469(18) 0.02163(14) -0.00077(12) 0.00178(10) 0.00238(11)
S1 0.0206(2) 0.0222(3) 0.0231(2) 0.00159(19) -0.00054(17) 0.00183(18)
O1 0.0279(7) 0.0296(9) 0.0309(7) 0.0009(6) -0.0064(5) 0.0067(6)
O2 0.0427(9) 0.0408(11) 0.0300(7) 0.0072(8) 0.0144(6) 0.0084(7)
O3 0.0214(7) 0.0493(12) 0.0397(8) -0.0045(7) -0.0021(6) 0.0095(7)
O4 0.0598(10) 0.0226(10) 0.0500(9) 0.0088(8) -0.0224(8) -0.0042(7)
O5 0.0300(9) 0.0299(11) 0.0649(11) -0.0052(8) -0.0073(8) 0.0177(8)
O6 0.0263(8) 0.0449(12) 0.0296(8) 0.0023(9) 0.0008(6) -0.0053(7)
O7 0.0292(8) 0.0304(11) 0.0370(9) -0.0006(8) -0.0061(6) -0.0014(8)
O8 0.0250(8) 0.0322(11) 0.0372(8) -0.0020(8) -0.0001(6) 0.0057(8)
N1 0.0290(9) 0.0306(11) 0.0226(8) -0.0024(8) -0.0005(6) 0.0035(7)
N2 0.0272(9) 0.0343(12) 0.0267(9) 0.0011(8) 0.0019(7) -0.0027(7)
N3 0.0344(10) 0.0474(14) 0.0241(9) -0.0006(9) 0.0072(7) 0.0031(8)
C1 0.0399(12) 0.0366(15) 0.0305(11) 0.0023(11) -0.0040(9) -0.0014(9)
C2 0.0422(13) 0.0323(15) 0.0470(13) -0.0037(12) -0.0076(10) -0.0068(11)
C3 0.0430(14) 0.0397(17) 0.0486(14) -0.0108(12) -0.0005(10) 0.0068(11)
C4 0.0341(12) 0.0483(17) 0.0338(11) -0.0112(11) 0.0032(9) 0.0090(10)
C5 0.0209(9) 0.0370(14) 0.0257(9) -0.0040(9) -0.0015(7) 0.0048(8)
C6 0.0211(9) 0.0413(15) 0.0227(9) -0.0017(9) 0.0033(7) 0.0050(8)
C7 0.0352(12) 0.0516(18) 0.0326(11) 0.0047(11) 0.0045(9) -0.0049(10)
C8 0.0353(12) 0.0340(15) 0.0395(12) 0.0010(11) 0.0022(9) -0.0073(10)

loop_
_atom_type_symbol
_atom_type_description
_atom_type_scat_dispersion_real
_atom_type_scat_dispersion_imag
_atom_type_scat_source
C C 0.0033 0.0016 'International Tables Vol C Tables 4.2.6.8 and 6.1.1.4'
H H 0.0000 0.0000 'International Tables Vol C Tables 4.2.6.8 and 6.1.1.4'
N N 0.0061 0.0033 'International Tables Vol C Tables 4.2.6.8 and 6.1.1.4'
Fe Fe 0.3463 0.8444 'International Tables Vol C Tables 4.2.6.8 and 6.1.1.4'
S S 0.1246 0.1234 'International Tables Vol C Tables 4.2.6.8 and 6.1.1.4'
O O 0.0106 0.0060 'International Tables Vol C Tables 4.2.6.8 and 6.1.1.4'

loop_
_geom_angle_atom_site_label_1
_geom_angle_atom_site_label_2
_geom_angle_atom_site_label_3
_geom_angle
O7 Fe1 O5 88.60(8)
O7 Fe1 O6 85.07(7)
O5 Fe1 O6 98.06(8)
O7 Fe1 O8 169.08(6)
O5 Fe1 O8 89.79(7)
O6 Fe1 O8 84.46(7)
O7 Fe1 N2 99.00(7)
O5 Fe1 N2 93.25(8)
O6 Fe1 N2 168.09(7)
O8 Fe1 N2 91.87(7)
O7 Fe1 N1 88.35(7)
O5 Fe1 N1 168.26(7)
O6 Fe1 N1 92.97(7)
O8 Fe1 N1 95.29(7)
N2 Fe1 N1 76.04(7)
O4 S1 O3 110.31(10)
O4 S1 O2 108.80(10)
O3 S1 O2 108.93(9)
O4 S1 O1 109.93(9)
O3 S1 O1 109.55(9)
O2 S1 O1 109.29(9)
Fe1 O5 H1O5 123(2)
Fe1 O5 H2O5 122(2)
H1O5 O5 H2O5 108(3)
Fe1 O6 H1O6 113.3(19)
Fe1 O6 H2O6 110.5(17)
H1O6 O6 H2O6 108(3)
Fe1 O7 H1O7 122(3)
Fe1 O7 H2O7 113.1(18)
H1O7 O7 H2O7 106(3)
Fe1 O8 H1O8 115.5(19)
Fe1 O8 H2O8 111.1(18)
H1O8 O8 H2O8 104(3)
C5 N1 C1 117.44(19)
C5 N1 Fe1 114.36(15)
C1 N1 Fe1 128.10(14)
C6 N2 C8 105.96(18)
C6 N2 Fe1 113.84(14)
C8 N2 Fe1 140.12(17)
C6 N3 C7 107.85(19)
C6 N3 H3N 120.6(17)
C7 N3 H3N 131.4(17)
N1 C1 C2 123.3(2)
N1 C1 H1 118.3
C2 C1 H1 118.3
C1 C2 C3 118.2(2)
C1 C2 H2 120.9
C3 C2 H2 120.9
C2 C3 C4 119.5(2)
C2 C3 H3 120.2
C4 C3 H3 120.2
C5 C4 C3 119.1(2)
C5 C4 H4 120.5
C3 C4 H4 120.5
N1 C5 C4 122.4(2)
N1 C5 C6 113.50(18)
C4 C5 C6 124.04(19)
N2 C6 N3 110.3(2)
N2 C6 C5 122.02(17)
N3 C6 C5 127.6(2)
N3 C7 C8 106.2(2)
N3 C7 H7 126.9
C8 C7 H7 126.9
C7 C8 N2 109.6(2)
C7 C8 H8 125.2
N2 C8 H8 125.2

loop_
_geom_bond_atom_site_label_1
_geom_bond_atom_site_label_2
_geom_bond_distance
Fe1 O7 2.1191(18)
Fe1 O5 2.121(2)
Fe1 O6 2.1323(15)
Fe1 O8 2.1340(17)
Fe1 N2 2.1361(17)
Fe1 N1 2.243(2)
S1 O4 1.4605(19)
S1 O3 1.4661(16)
S1 O2 1.4688(14)
S1 O1 1.4844(14)
O5 H1O5 0.78(3)
O5 H2O5 0.85(3)
O6 H1O6 0.71(2)
O6 H2O6 0.89(3)
O7 H1O7 0.64(3)
O7 H2O7 0.90(3)
O8 H1O8 0.76(3)
O8 H2O8 0.84(3)
N1 C5 1.344(2)
N1 C1 1.351(3)
N2 C6 1.333(3)
N2 C8 1.368(3)
N3 C6 1.353(2)
N3 C7 1.359(3)
N3 H3N 0.93(3)
C1 C2 1.373(4)
C1 H1 0.9300
C2 C3 1.376(3)
C2 H2 0.9300
C3 C4 1.379(4)
C3 H3 0.9300
C4 C5 1.374(3)
C4 H4 0.9300
C5 C6 1.453(3)
C7 C8 1.366(3)
C7 H7 0.9300
C8 H8 0.9300

loop_
_geom_hbond_atom_site_label_D
_geom_hbond_atom_site_label_H
_geom_hbond_atom_site_label_A
_geom_hbond_site_symmetry_A
_geom_hbond_distance_DH
_geom_hbond_distance_HA
_geom_hbond_distance_DA
_geom_hbond_angle_DHA
O5 H1O5 O3 7_765 0.78(3) 2.00(3) 2.785(3) 175(3)
O5 H2O5 O1 4_655 0.85(4) 2.00(3) 2.845(3) 172(4)
O6 H1O6 O1 1_555 0.71(3) 2.15(3) 2.857(3) 170(3)
O6 H2O6 O3 6_556 0.89(3) 1.85(3) 2.736(3) 175(3)
O7 H1O7 O1 6_556 0.64(4) 2.17(3) 2.809(3) 173(4)
O7 H2O7 O4 4_655 0.90(4) 1.83(3) 2.720(3) 168(4)
O8 H1O8 O4 7_765 0.76(3) 1.96(3) 2.722(3) 178(4)
O8 H2O8 O2 1_555 0.84(3) 1.90(3) 2.737(3) 175(3)
N3 H3N O2 5_666 0.93(3) 1.93(3) 2.858(3) 178(3)
C4 H4 O2 5_666 0.93 2.40 3.287(3) 160
